data_7213790
loop_
_publ_author_name
'Li, Huijun'
'Xu, Zhouqing'
'Zhao, Bei'
'Jia, Yanyuan'
'Ding, Ran'
'Hou, Hongwei'
'Fan, Yaoting'

_publ_section_title
;
 Nuclearity control of manganese polymers dependent on structural
 differences in the coligands and magnetic properties studies
;
_journal_issue 12
_journal_name_full CrystEngComm
_journal_page_first 2470
_journal_paper_doi 10.1039/c3ce41553h
_journal_volume 16
_journal_year 2014
_chemical_formula_sum 'C25 H27 Mn N5 O9'
_chemical_formula_weight 596.46
_chemical_name_systematic
;
?
;
_space_group_IT_number 33
_symmetry_cell_setting orthorhombic
_symmetry_space_group_name_Hall 'P 2c -2n'
_symmetry_space_group_name_H-M 'P n a 21'
_atom_sites_solution_hydrogens geom
_atom_sites_solution_primary direct
_atom_sites_solution_secondary difmap
_audit_creation_method SHELXL-97
_cell_angle_alpha 90.00
_cell_angle_beta 90.00
_cell_angle_gamma 90.00
_cell_formula_units_Z 4
_cell_length_a 28.334(6)
_cell_length_b 13.063(3)
_cell_length_c 6.7989(14)
_cell_measurement_reflns_used 7837
_cell_measurement_temperature 293(2)
_cell_measurement_theta_max 29.1511
_cell_measurement_theta_min 1.5588
_cell_volume 2516.5(9)
_computing_structure_refinement 'SHELXL-97 (Sheldrick, 1997)'
_computing_structure_solution 'SHELXS-97 (Sheldrick, 1990)'
_diffrn_ambient_temperature 293(2)
_diffrn_detector_area_resol_mean 28.5714
_diffrn_measured_fraction_theta_full 0.995
_diffrn_measured_fraction_theta_max 0.995
_diffrn_measurement_device_type
;
Saturn724 (4x4 bin mode)
;
_diffrn_measurement_method dtprofit.ref
_diffrn_radiation_monochromator graphite
_diffrn_radiation_source 'fine-focus sealed tube'
_diffrn_radiation_type MoK\a
_diffrn_radiation_wavelength 0.71073
_diffrn_reflns_av_R_equivalents 0.0427
_diffrn_reflns_av_sigmaI/netI 0.0543
_diffrn_reflns_limit_h_max 21
_diffrn_reflns_limit_h_min -34
_diffrn_reflns_limit_k_max 15
_diffrn_reflns_limit_k_min -15
_diffrn_reflns_limit_l_max 8
_diffrn_reflns_limit_l_min -8
_diffrn_reflns_number 11500
_diffrn_reflns_theta_full 25.50
_diffrn_reflns_theta_max 25.50
_diffrn_reflns_theta_min 1.44
_diffrn_standards_decay_% 0
_diffrn_standards_interval_count 0
_diffrn_standards_interval_time 0
_diffrn_standards_number 0
_exptl_absorpt_coefficient_mu 0.590
_exptl_absorpt_correction_T_max 1.0000
_exptl_absorpt_correction_T_min 0.8188
_exptl_absorpt_correction_type multi-scan
_exptl_crystal_colour Colorless
_exptl_crystal_density_diffrn 1.574
_exptl_crystal_density_method 'not measured'
_exptl_crystal_description Prism
_exptl_crystal_F_000 1236
_exptl_crystal_size_max 0.2000
_exptl_crystal_size_mid 0.2000
_exptl_crystal_size_min 0.2000
_refine_diff_density_max 0.329
_refine_diff_density_min -0.327
_refine_diff_density_rms 0.102
_refine_ls_abs_structure_details 'Flack H D (1983), Acta Cryst. A39, 876-881'
_refine_ls_abs_structure_Flack 0.02(2)
_refine_ls_extinction_method none
_refine_ls_goodness_of_fit_ref 1.032
_refine_ls_hydrogen_treatment constr
_refine_ls_matrix_type full
_refine_ls_number_parameters 362
_refine_ls_number_reflns 4345
_refine_ls_number_restraints 1
_refine_ls_restrained_S_all 1.032
_refine_ls_R_factor_all 0.0510
_refine_ls_R_factor_gt 0.0435
_refine_ls_shift/su_max 0.096
_refine_ls_shift/su_mean 0.017
_refine_ls_structure_factor_coef Fsqd
_refine_ls_weighting_details 'calc w=1/[\s^2^(Fo^2^)+(0.0563P)^2^+0.3721P] where P=(Fo^2^+2Fc^2^)/3'
_refine_ls_weighting_scheme calc
_refine_ls_wR_factor_gt 0.0958
_refine_ls_wR_factor_ref 0.1107
_reflns_number_gt 3929
_reflns_number_total 4345
_reflns_threshold_expression >2sigma(I)
_cod_data_source_file c3ce41553h.txt
_cod_data_source_block 4
_cod_depositor_comments
;
The following automatic conversions were performed:

'_exptl_absorpt_correction_type' value 'Multi-scan' changed to
'multi-scan' according to
/usr/data/users/saulius/automatic-downloads/current/RSC/lib/dictionaries/cif_core.dic
dictionary named 'cif_core.dic' version 2.4.2 from 2011-04-26.

Automatic conversion script
Id: cif_fix_values 2281 2013-09-26 08:29:07Z andrius 
;
_cod_original_cell_volume 2516.4(9)
_cod_original_sg_symbol_H-M Pna21
_cod_database_code 7213790

loop_
_symmetry_equiv_pos_as_xyz
'x, y, z'
'-x, -y, z+1/2'
'x+1/2, -y+1/2, z'
'-x+1/2, y+1/2, z+1/2'

loop_
_atom_site_label
_atom_site_type_symbol
_atom_site_fract_x
_atom_site_fract_y
_atom_site_fract_z
_atom_site_U_iso_or_equiv
_atom_site_adp_type
_atom_site_occupancy
_atom_site_symmetry_multiplicity
_atom_site_calc_flag
_atom_site_refinement_flags
Mn1 Mn 0.034244(18) 0.01174(4) 0.08796(10) 0.02446(15) Uani 1 1 d .
C1 C 0.03430(14) 0.8262(3) -0.1892(6) 0.0274(9) Uani 1 1 d .
C2 C 0.05443(14) 0.7207(3) -0.2305(6) 0.0336(10) Uani 1 1 d .
H2A H 0.0864 0.7283 -0.2790 0.040 Uiso 1 1 calc R
H2B H 0.0559 0.6827 -0.1081 0.040 Uiso 1 1 calc R
C3 C 0.02615(13) 0.6595(3) -0.3786(7) 0.0337(10) Uani 1 1 d .
H3A H -0.0028 0.6357 -0.3175 0.040 Uiso 1 1 calc R
H3B H 0.0177 0.7032 -0.4884 0.040 Uiso 1 1 calc R
C4 C 0.04463(13) 0.1408(3) -0.2101(6) 0.0261(8) Uani 1 1 d .
C5 C 0.04431(14) 0.2303(3) -0.3515(6) 0.0277(9) Uani 1 1 d .
H5A H 0.0138 0.2640 -0.3462 0.033 Uiso 1 1 calc R
H5B H 0.0490 0.2053 -0.4845 0.033 Uiso 1 1 calc R
C6 C 0.08300(14) 0.3073(3) -0.3013(6) 0.0319(9) Uani 1 1 d .
H6A H 0.0808 0.3250 -0.1630 0.038 Uiso 1 1 calc R
H6B H 0.1136 0.2759 -0.3231 0.038 Uiso 1 1 calc R
C7 C 0.18119(15) 0.5874(3) -1.1084(7) 0.0381(10) Uani 1 1 d .
C8 C 0.16690(15) 0.5568(4) -0.9052(7) 0.0488(11) Uani 1 1 d .
H8A H 0.1909 0.5118 -0.8511 0.059 Uiso 1 1 calc R
H8B H 0.1655 0.6174 -0.8231 0.059 Uiso 1 1 calc R
C9 C 0.11994(13) 0.5032(3) -0.8968(8) 0.0346(9) Uani 1 1 d .
H9A H 0.0979 0.5390 -0.9817 0.042 Uiso 1 1 calc R
H9B H 0.1236 0.4343 -0.9478 0.042 Uiso 1 1 calc R
C10 C 0.07620(14) 0.5835(3) -0.6286(6) 0.0317(10) Uani 1 1 d .
C11 C 0.05203(14) 0.4808(3) -0.3482(6) 0.0292(10) Uani 1 1 d .
C12 C 0.10490(14) 0.4075(3) -0.5940(6) 0.0304(9) Uani 1 1 d .
C13 C 0.12483(14) 0.0876(3) 0.3189(7) 0.0364(10) Uani 1 1 d .
H13 H 0.1237 0.1407 0.2279 0.044 Uiso 1 1 calc R
C14 C 0.09483(15) -0.0610(4) 0.4419(7) 0.0416(11) Uani 1 1 d .
H14 H 0.0729 -0.1139 0.4359 0.050 Uiso 1 1 calc R
C15 C 0.12778(14) -0.0623(3) 0.5898(8) 0.0436(10) Uani 1 1 d .
H15 H 0.1271 -0.1143 0.6832 0.052 Uiso 1 1 calc R
C16 C 0.15951(16) 0.0897(3) 0.4612(6) 0.0406(11) Uani 1 1 d .
H16 H 0.1813 0.1429 0.4630 0.049 Uiso 1 1 calc R
C17 C 0.16207(13) 0.0129(3) 0.6014(8) 0.0348(9) Uani 1 1 d .
C18 C 0.2013(2) 0.0087(4) 0.7470(9) 0.0648(17) Uani 1 1 d .
H18A H 0.2044 0.0762 0.8051 0.078 Uiso 1 1 calc R
H18B H 0.2303 -0.0048 0.6755 0.078 Uiso 1 1 calc R
C19 C 0.19812(16) -0.0672(4) 0.9110(7) 0.0427(11) Uani 1 1 d .
H19A H 0.1713 -0.0497 0.9933 0.051 Uiso 1 1 calc R
H19B H 0.1923 -0.1344 0.8557 0.051 Uiso 1 1 calc R
C20 C 0.24149(18) -0.0722(4) 1.0373(7) 0.0612(16) Uani 1 1 d .
H20A H 0.2481 -0.0037 1.0849 0.073 Uiso 1 1 calc R
H20B H 0.2678 -0.0923 0.9544 0.073 Uiso 1 1 calc R
C21 C 0.24037(17) -0.1436(3) 1.2130(6) 0.0411(11) Uani 1 1 d .
C22 C 0.19996(16) -0.1906(4) 1.2798(7) 0.0444(11) Uani 1 1 d .
H22 H 0.1716 -0.1813 1.2134 0.053 Uiso 1 1 calc R
C23 C 0.20159(19) -0.2514(4) 1.4452(7) 0.0499(12) Uani 1 1 d .
H23 H 0.1736 -0.2815 1.4874 0.060 Uiso 1 1 calc R
C24 C 0.27949(19) -0.2250(4) 1.4820(7) 0.0523(13) Uani 1 1 d .
H24 H 0.3074 -0.2362 1.5507 0.063 Uiso 1 1 calc R
C25 C 0.28098(16) -0.1632(3) 1.3188(7) 0.0436(11) Uani 1 1 d .
H25 H 0.3095 -0.1345 1.2792 0.052 Uiso 1 1 calc R
N1 N 0.07954(10) 0.4016(2) -0.4205(6) 0.0291(7) Uani 1 1 d .
N2 N 0.09980(12) 0.4974(2) -0.6984(5) 0.0309(8) Uani 1 1 d .
N3 N 0.05318(11) 0.5707(2) -0.4521(5) 0.0274(8) Uani 1 1 d .
N4 N 0.09278(11) 0.0129(2) 0.3058(5) 0.0298(8) Uani 1 1 d .
N5 N 0.24015(14) -0.2698(3) 1.5474(6) 0.0478(10) Uani 1 1 d .
O1 O 0.00030(10) 0.8562(2) -0.2899(5) 0.0383(7) Uani 1 1 d .
O2 O 0.05450(11) 0.8759(2) -0.0532(4) 0.0355(7) Uani 1 1 d .
O3 O 0.01081(9) 0.07683(19) -0.2157(4) 0.0306(6) Uani 1 1 d .
O4 O 0.07646(10) 0.1334(2) -0.0831(4) 0.0365(7) Uani 1 1 d .
O5 O 0.15819(11) 0.5701(3) -1.2525(5) 0.0508(9) Uani 1 1 d .
O6 O 0.22156(12) 0.6380(3) -1.1095(5) 0.0565(10) Uani 1 1 d .
H6 H 0.2266 0.6602 -1.2203 0.085 Uiso 1 1 calc R
O7 O 0.12971(12) 0.3379(2) -0.6510(5) 0.0524(9) Uani 1 1 d .
O8 O 0.02912(10) 0.4721(2) -0.1989(5) 0.0430(8) Uani 1 1 d .
O9 O 0.07689(12) 0.6630(2) -0.7192(5) 0.0528(9) Uani 1 1 d .

loop_
_atom_site_aniso_label
_atom_site_aniso_U_11
_atom_site_aniso_U_22
_atom_site_aniso_U_33
_atom_site_aniso_U_23
_atom_site_aniso_U_13
_atom_site_aniso_U_12
Mn1 0.0310(3) 0.0195(3) 0.0229(3) 0.0005(3) -0.0001(3) 0.0003(2)
C1 0.037(2) 0.021(2) 0.024(2) 0.0032(18) 0.0095(18) 0.0012(17)
C2 0.039(2) 0.028(2) 0.034(2) -0.0008(19) -0.005(2) 0.0104(18)
C3 0.033(2) 0.029(2) 0.039(3) -0.005(2) 0.0023(19) 0.0094(16)
C4 0.032(2) 0.021(2) 0.025(2) -0.0025(16) 0.0028(18) -0.0006(16)
C5 0.035(2) 0.0211(19) 0.027(2) 0.0010(15) -0.0035(16) -0.0028(16)
C6 0.033(2) 0.023(2) 0.040(2) 0.0061(18) -0.0076(19) -0.0041(17)
C7 0.039(2) 0.039(3) 0.037(3) 0.007(2) -0.001(2) 0.003(2)
C8 0.046(2) 0.070(3) 0.031(2) 0.000(3) 0.005(3) -0.017(2)
C9 0.042(2) 0.036(2) 0.026(2) -0.001(2) 0.003(2) -0.0050(17)
C10 0.038(2) 0.024(2) 0.034(2) -0.0018(19) -0.0034(19) 0.0008(18)
C11 0.032(2) 0.023(2) 0.033(3) -0.0042(16) -0.0035(17) -0.0075(16)
C12 0.034(2) 0.017(2) 0.041(2) -0.0034(18) 0.0025(19) -0.0003(17)
C13 0.037(2) 0.028(2) 0.044(3) 0.006(2) -0.009(2) -0.0039(18)
C14 0.035(2) 0.045(3) 0.045(3) 0.014(2) -0.008(2) -0.010(2)
C15 0.037(2) 0.046(2) 0.049(3) 0.022(3) -0.009(2) -0.0074(18)
C16 0.044(3) 0.035(2) 0.043(3) 0.004(2) -0.010(2) -0.007(2)
C17 0.0314(18) 0.039(2) 0.034(2) 0.007(2) 0.002(2) 0.0004(16)
C18 0.057(3) 0.072(4) 0.065(4) 0.027(3) -0.031(3) -0.023(3)
C19 0.042(2) 0.049(3) 0.037(2) 0.002(2) -0.005(2) 0.000(2)
C20 0.052(3) 0.075(4) 0.057(4) 0.034(3) -0.019(3) -0.020(3)
C21 0.051(3) 0.036(3) 0.036(3) 0.001(2) -0.003(2) -0.003(2)
C22 0.042(3) 0.055(3) 0.036(3) 0.005(2) -0.004(2) -0.003(2)
C23 0.053(3) 0.055(3) 0.042(3) 0.002(2) 0.006(2) -0.008(2)
C24 0.055(3) 0.054(3) 0.048(3) 0.016(2) -0.012(2) -0.006(3)
C25 0.038(2) 0.045(3) 0.048(3) 0.012(2) -0.004(2) -0.005(2)
N1 0.0327(16) 0.0202(15) 0.0343(18) 0.0022(17) 0.0023(18) -0.0015(12)
N2 0.0334(18) 0.0274(19) 0.0318(19) 0.0023(15) 0.0021(16) 0.0017(14)
N3 0.0287(16) 0.0223(18) 0.031(2) -0.0038(14) 0.0008(14) 0.0037(13)
N4 0.0296(17) 0.0286(18) 0.0312(19) 0.0008(15) -0.0016(15) 0.0005(14)
N5 0.060(2) 0.045(2) 0.038(2) 0.0062(19) -0.004(2) -0.0049(19)
O1 0.0451(17) 0.0242(15) 0.0456(18) 0.0023(13) -0.0050(14) 0.0121(14)
O2 0.0487(18) 0.0262(15) 0.0316(16) -0.0075(13) 0.0012(14) 0.0052(13)
O3 0.0389(15) 0.0207(14) 0.0321(15) 0.0018(12) -0.0033(13) -0.0055(12)
O4 0.0375(16) 0.0386(17) 0.0335(16) 0.0113(14) -0.0081(14) -0.0085(13)
O5 0.0452(18) 0.070(2) 0.0374(19) 0.0085(17) -0.0009(16) -0.0115(17)
O6 0.052(2) 0.079(3) 0.0383(19) 0.0126(18) 0.0027(17) -0.0205(19)
O7 0.065(2) 0.0308(17) 0.062(2) 0.0019(15) 0.0228(18) 0.0146(16)
O8 0.0491(19) 0.0439(19) 0.0359(18) -0.0020(15) 0.0154(15) -0.0042(14)
O9 0.074(2) 0.0298(18) 0.055(2) 0.0159(17) 0.0089(19) 0.0089(16)

loop_
_atom_type_symbol
_atom_type_description
_atom_type_scat_dispersion_real
_atom_type_scat_dispersion_imag
_atom_type_scat_source
C C 0.0033 0.0016 'International Tables Vol C Tables 4.2.6.8 and 6.1.1.4'
H H 0.0000 0.0000 'International Tables Vol C Tables 4.2.6.8 and 6.1.1.4'
N N 0.0061 0.0033 'International Tables Vol C Tables 4.2.6.8 and 6.1.1.4'
O O 0.0106 0.0060 'International Tables Vol C Tables 4.2.6.8 and 6.1.1.4'
Mn Mn 0.3368 0.7283 'International Tables Vol C Tables 4.2.6.8 and 6.1.1.4'

loop_
_geom_angle_atom_site_label_1
_geom_angle_atom_site_label_2
_geom_angle_atom_site_label_3
_geom_angle
_geom_angle_site_symmetry_1
_geom_angle_site_symmetry_3
O2 Mn1 O1 168.53(12) 1_545 2_565
O2 Mn1 O3 89.51(11) 1_545 2
O1 Mn1 O3 85.57(11) 2_565 2
O2 Mn1 N4 96.10(12) 1_545 .
O1 Mn1 N4 94.41(12) 2_565 .
O3 Mn1 N4 91.85(12) 2 .
O2 Mn1 O4 102.16(12) 1_545 .
O1 Mn1 O4 82.98(11) 2_565 .
O3 Mn1 O4 168.33(11) 2 .
N4 Mn1 O4 86.81(11) . .
O2 Mn1 O3 88.94(11) 1_545 .
O1 Mn1 O3 85.39(11) 2_565 .
O3 Mn1 O3 124.73(6) 2 .
N4 Mn1 O3 143.18(11) . .
O4 Mn1 O3 56.56(9) . .
O1 C1 O2 126.1(4) . .
O1 C1 C2 118.3(4) . .
O2 C1 C2 115.5(3) . .
C3 C2 C1 113.8(3) . .
C3 C2 H2A 108.8 . .
C1 C2 H2A 108.8 . .
C3 C2 H2B 108.8 . .
C1 C2 H2B 108.8 . .
H2A C2 H2B 107.7 . .
N3 C3 C2 111.4(3) . .
N3 C3 H3A 109.4 . .
C2 C3 H3A 109.3 . .
N3 C3 H3B 109.3 . .
C2 C3 H3B 109.3 . .
H3A C3 H3B 108.0 . .
O4 C4 O3 120.8(4) . .
O4 C4 C5 120.1(3) . .
O3 C4 C5 119.0(3) . .
C4 C5 C6 111.2(3) . .
C4 C5 H5A 109.4 . .
C6 C5 H5A 109.4 . .
C4 C5 H5B 109.4 . .
C6 C5 H5B 109.4 . .
H5A C5 H5B 108.0 . .
N1 C6 C5 112.3(3) . .
N1 C6 H6A 109.1 . .
C5 C6 H6A 109.1 . .
N1 C6 H6B 109.2 . .
C5 C6 H6B 109.2 . .
H6A C6 H6B 107.9 . .
O5 C7 O6 124.1(4) . .
O5 C7 C8 123.9(4) . .
O6 C7 C8 112.0(4) . .
C9 C8 C7 113.5(4) . .
C9 C8 H8A 108.9 . .
C7 C8 H8A 108.9 . .
C9 C8 H8B 108.9 . .
C7 C8 H8B 108.9 . .
H8A C8 H8B 107.7 . .
N2 C9 C8 113.8(4) . .
N2 C9 H9A 108.8 . .
C8 C9 H9A 108.8 . .
N2 C9 H9B 108.8 . .
C8 C9 H9B 108.8 . .
H9A C9 H9B 107.7 . .
O9 C10 N3 123.9(4) . .
O9 C10 N2 120.9(4) . .
N3 C10 N2 115.3(3) . .
O8 C11 N3 121.7(4) . .
O8 C11 N1 122.0(4) . .
N3 C11 N1 116.3(4) . .
O7 C12 N2 122.3(4) . .
O7 C12 N1 122.2(4) . .
N2 C12 N1 115.5(3) . .
N4 C13 C16 123.1(4) . .
N4 C13 H13 118.5 . .
C16 C13 H13 118.5 . .
N4 C14 C15 123.1(4) . .
N4 C14 H14 118.5 . .
C15 C14 H14 118.5 . .
C17 C15 C14 120.7(4) . .
C17 C15 H15 119.7 . .
C14 C15 H15 119.7 . .
C13 C16 C17 120.4(4) . .
C13 C16 H16 119.8 . .
C17 C16 H16 119.8 . .
C15 C17 C16 116.0(4) . .
C15 C17 C18 122.4(4) . .
C16 C17 C18 121.5(4) . .
C17 C18 C19 118.4(4) . .
C17 C18 H18A 107.7 . .
C19 C18 H18A 107.7 . .
C17 C18 H18B 107.7 . .
C19 C18 H18B 107.7 . .
H18A C18 H18B 107.1 . .
C20 C19 C18 114.0(4) . .
C20 C19 H19A 108.8 . .
C18 C19 H19A 108.7 . .
C20 C19 H19B 108.8 . .
C18 C19 H19B 108.8 . .
H19A C19 H19B 107.7 . .
C19 C20 C21 117.5(4) . .
C19 C20 H20A 107.9 . .
C21 C20 H20A 107.9 . .
C19 C20 H20B 107.9 . .
C21 C20 H20B 107.9 . .
H20A C20 H20B 107.2 . .
C22 C21 C25 116.0(4) . .
C22 C21 C20 123.5(4) . .
C25 C21 C20 120.5(4) . .
C21 C22 C23 119.9(5) . .
C21 C22 H22 120.0 . .
C23 C22 H22 120.0 . .
N5 C23 C22 124.3(5) . .
N5 C23 H23 117.8 . .
C22 C23 H23 117.9 . .
C25 C24 N5 123.5(5) . .
C25 C24 H24 118.2 . .
N5 C24 H24 118.2 . .
C24 C25 C21 120.3(5) . .
C24 C25 H25 119.8 . .
C21 C25 H25 119.8 . .
C12 N1 C11 123.6(3) . .
C12 N1 C6 118.6(3) . .
C11 N1 C6 117.7(4) . .
C12 N2 C10 124.2(4) . .
C12 N2 C9 118.5(3) . .
C10 N2 C9 117.3(3) . .
C11 N3 C10 124.4(3) . .
C11 N3 C3 119.1(3) . .
C10 N3 C3 116.4(3) . .
C13 N4 C14 116.8(4) . .
C13 N4 Mn1 123.8(3) . .
C14 N4 Mn1 119.2(3) . .
C23 N5 C24 115.9(4) . .
C1 O1 Mn1 144.8(3) . 2_564
C1 O2 Mn1 130.1(3) . 1_565
C4 O3 Mn1 143.9(3) . 2_554
C4 O3 Mn1 89.9(2) . .
Mn1 O3 Mn1 121.07(11) 2_554 .
C4 O4 Mn1 91.6(2) . .
C7 O6 H6 109.5 . .

loop_
_geom_bond_atom_site_label_1
_geom_bond_atom_site_label_2
_geom_bond_distance
_geom_bond_site_symmetry_2
Mn1 O2 2.098(3) 1_545
Mn1 O1 2.151(3) 2_565
Mn1 O3 2.180(3) 2
Mn1 N4 2.224(3) .
Mn1 O4 2.304(3) .
Mn1 O3 2.329(3) .
C1 O1 1.245(5) .
C1 O2 1.266(5) .
C1 C2 1.517(5) .
C2 C3 1.515(6) .
C2 H2A 0.9700 .
C2 H2B 0.9700 .
C3 N3 1.477(5) .
C3 H3A 0.9700 .
C3 H3B 0.9700 .
C4 O4 1.253(5) .
C4 O3 1.272(4) .
C4 C5 1.513(5) .
C5 C6 1.527(5) .
C5 H5A 0.9700 .
C5 H5B 0.9700 .
C6 N1 1.479(5) .
C6 H6A 0.9700 .
C6 H6B 0.9700 .
C7 O5 1.199(5) .
C7 O6 1.321(5) .
C7 C8 1.494(6) .
C8 C9 1.504(5) .
C8 H8A 0.9700 .
C8 H8B 0.9700 .
C9 N2 1.467(6) .
C9 H9A 0.9700 .
C9 H9B 0.9700 .
C10 O9 1.208(5) .
C10 N3 1.376(5) .
C10 N2 1.392(5) .
C11 O8 1.210(5) .
C11 N3 1.371(5) .
C11 N1 1.385(5) .
C12 O7 1.212(5) .
C12 N2 1.380(5) .
C12 N1 1.383(5) .
C13 N4 1.336(5) .
C13 C16 1.379(6) .
C13 H13 0.9300 .
C14 N4 1.338(5) .
C14 C15 1.373(6) .
C14 H14 0.9300 .
C15 C17 1.384(5) .
C15 H15 0.9300 .
C16 C17 1.386(6) .
C16 H16 0.9300 .
C17 C18 1.489(6) .
C18 C19 1.495(7) .
C18 H18A 0.9700 .
C18 H18B 0.9700 .
C19 C20 1.500(6) .
C19 H19A 0.9700 .
C19 H19B 0.9700 .
C20 C21 1.516(6) .
C20 H20A 0.9700 .
C20 H20B 0.9700 .
C21 C22 1.376(6) .
C21 C25 1.381(6) .
C22 C23 1.377(6) .
C22 H22 0.9300 .
C23 N5 1.317(6) .
C23 H23 0.9300 .
C24 C25 1.372(6) .
C24 N5 1.335(6) .
C24 H24 0.9300 .
C25 H25 0.9300 .
O1 Mn1 2.151(3) 2_564
O2 Mn1 2.098(3) 1_565
O3 Mn1 2.180(3) 2_554
O6 H6 0.8200 .
